data_7210454
loop_
_publ_author_name
'Schmidt, Christiane'
'Y\"ur\"ud\"u, Caner'
'Wachsmuth, Anika'
'Ulrich, Joachim'

_publ_section_title
;
 Modeling the morphology of benzoic acid crystals grown from aqueous
 solution
;
_journal_issue 4
_journal_name_full CrystEngComm
_journal_page_first 1159
_journal_page_last 1169
_journal_paper_doi 10.1039/c0ce00540a
_journal_volume 13
_journal_year 2011
_chemical_formula_sum 'C7 H6 O2'
_space_group_IT_number 14
_symmetry_cell_setting monoclinic
_symmetry_Int_Tables_number 14
_symmetry_space_group_name_Hall '-P 2ybc'
_symmetry_space_group_name_H-M 'P 1 21/c 1'
_audit_creation_date 2010-05-04
_audit_creation_method 'Materials Studio'
_cell_angle_alpha 90.0000
_cell_angle_beta 97.3700
_cell_angle_gamma 90.0000
_cell_formula_units_Z 4
_cell_length_a 5.5000
_cell_length_b 5.1280
_cell_length_c 21.9500
_cell_volume 613.963
_cod_data_source_file c0ce00540a.txt
_cod_data_source_block ba_uc
_cod_original_sg_symbol_H-M P21/C
_cod_database_code 7210454

loop_
_symmetry_equiv_pos_as_xyz
x,y,z
-x,y+1/2,-z+1/2
-x,-y,-z
x,-y+1/2,z+1/2

loop_
_atom_site_label
_atom_site_type_symbol
_atom_site_fract_x
_atom_site_fract_y
_atom_site_fract_z
_atom_site_U_iso_or_equiv
_atom_site_adp_type
_atom_site_occupancy
O1 O 0.22064 0.23696 0.01332 0.00000 Uiso 1.00
O2 O -0.08982 0.14031 0.06505 0.00000 Uiso 1.00
C3 C 0.09965 0.27110 0.05756 0.00000 Uiso 1.00
C4 C 0.18133 0.47507 0.10366 0.00000 Uiso 1.00
C5 C 0.38488 0.62730 0.09740 0.00000 Uiso 1.00
C6 C 0.45784 0.81631 0.14087 0.00000 Uiso 1.00
C7 C 0.33190 0.85380 0.18992 0.00000 Uiso 1.00
C8 C 0.12901 0.70271 0.19618 0.00000 Uiso 1.00
C9 C 0.05342 0.51411 0.15323 0.00000 Uiso 1.00
H10 H 0.47610 0.60100 0.06330 0.00000 Uiso 1.00
H11 H 0.59850 0.90260 0.13570 0.00000 Uiso 1.00
H12 H 0.38540 0.98510 0.22030 0.00000 Uiso 1.00
H13 H 0.05150 0.72400 0.23090 0.00000 Uiso 1.00
H14 H -0.09070 0.41650 0.15730 0.00000 Uiso 1.00
H15 H 0.18130 0.12200 -0.01510 0.00000 Uiso 1.00

loop_
_geom_bond_atom_site_label_1
_geom_bond_atom_site_label_2
_geom_bond_distance
O1 C3 1.258
O1 H15 0.865
O2 C3 1.268
C3 C4 1.484
C4 C5 1.386
C4 C9 1.384
C5 C6 1.383
C5 H10 0.963
C6 C7 1.366
C6 H11 0.911
C7 C8 1.380
C7 H12 0.967
C8 C9 1.377
C8 H13 0.926
C9 H14 0.951
